data_1549542
loop_
_publ_author_name
'K\"oferstein, Roberto'
'Robl, Christian'

_publ_section_title
;
 [(C6H10)(NH3)2][Ni(H2O)4C6H2(COO)4]&#x00B7;4H2O -- A Coordination Polymer
 with the Chain-like Polyanion {Ni(H2O)4[C6H2(COO)4]2&#x2212;}n
;
_journal_issue 9
_journal_name_full 'Zeitschrift f\"ur anorganische und allgemeine Chemie'
_journal_page_first 1323
_journal_paper_doi 10.1002/zaac.200700139
_journal_volume 633
_journal_year 2007
_chemical_formula_sum 'C16 H34 N2 Ni O16'
_chemical_formula_weight 569.160
_space_group_IT_number 2
_symmetry_Int_Tables_number 2
_symmetry_space_group_name_Hall '-P 1'
_symmetry_space_group_name_H-M 'P -1'
_audit_creation_date 2018-06-13
_audit_creation_method SHELXL
_audit_update_record 2018-06-13
_cell_angle_alpha 74.208(6)
_cell_angle_beta 75.558(7)
_cell_angle_gamma 68.251(6)
_cell_formula_units_Z 1
_cell_length_a 6.9123(6)
_cell_length_b 9.2484(5)
_cell_length_c 10.8243(7)
_cell_volume 609.85(8)
_refine_ls_R_factor_all 0.028
_refine_ls_R_factor_obs 0.026
_cod_data_source_file Nihexpym-1.cif
_cod_data_source_block ni1455
_cod_original_cell_volume 609.9(1)
_cod_original_sg_symbol_Hall -P_1
_cod_database_code 1549542

loop_
_symmetry_equiv_pos_site_id
_symmetry_equiv_pos_as_xyz
1 x,y,z
2 -x,-y,-z

loop_
_atom_site_aniso_label
_atom_site_aniso_U_11
_atom_site_aniso_U_22
_atom_site_aniso_U_33
_atom_site_aniso_U_12
_atom_site_aniso_U_13
_atom_site_aniso_U_23
Ni 0.0175(2) 0.0200(2) 0.0115(2) -0.00754(14) -0.00165(12) -0.00320(12)
N 0.0425(12) 0.0303(10) 0.0266(10) -0.0141(9) -0.0117(8) 0.0033(8)
C1 0.0384(12) 0.0278(11) 0.0229(10) -0.0117(10) -0.0081(9) 0.0009(8)
C2 0.063(2) 0.0361(13) 0.0325(12) -0.0290(12) -0.0206(12) 0.0068(10)
C3 0.055(2) 0.0383(13) 0.0311(12) -0.0291(12) -0.0160(11) 0.0089(10)
C4 0.0216(9) 0.0211(9) 0.0147(9) -0.0063(8) -0.0034(7) -0.0053(7)
C5 0.0210(9) 0.0194(9) 0.0150(9) -0.0064(8) -0.0002(7) -0.0056(7)
C6 0.0211(10) 0.0276(10) 0.0178(9) -0.0114(8) -0.0020(8) -0.0066(8)
C7 0.0187(9) 0.0328(11) 0.0159(9) -0.0084(8) -0.0023(7) -0.0071(8)
C8 0.0213(9) 0.0237(10) 0.0144(9) -0.0091(8) -0.0034(7) -0.0029(7)
O1 0.0286(8) 0.0344(8) 0.0180(7) -0.0116(6) -0.0080(6) -0.0006(6)
O2 0.0614(11) 0.0398(9) 0.0252(8) -0.0259(8) -0.0156(7) -0.0061(6)
O3 0.0238(7) 0.0231(7) 0.0125(6) -0.0091(6) 0.0009(5) -0.0049(5)
O4 0.0533(10) 0.0338(8) 0.0287(8) -0.0273(8) 0.0134(7) -0.0137(6)
OW1 0.0235(7) 0.0301(8) 0.0192(7) -0.0055(6) -0.0067(6) -0.0063(6)
OW2 0.0262(8) 0.0273(7) 0.0199(7) -0.0128(6) -0.0045(6) -0.0039(6)
OW3 0.0479(11) 0.0426(11) 0.0718(13) -0.0104(10) -0.0208(11) -0.0095(10)
OW4 0.0637(13) 0.0377(10) 0.0477(11) -0.0099(9) -0.0047(10) -0.0106(9)

loop_
_atom_site_label
_atom_site_type_symbol
_atom_site_fract_x
_atom_site_fract_y
_atom_site_fract_z
_atom_site_occupancy
_atom_site_symmetry_multiplicity
_atom_site_Wyckoff_symbol
_atom_site_calc_flag
_atom_site_thermal_displace_type
_atom_site_U_iso_or_equiv
Ni Ni 0.0000 0.0000 0.0000 1.000 1 a d Uani 0.01604(11)
N N 0.1255(3) -0.6430(2) 0.7494(2) 1.000 2 i d Uani 0.0332(4)
C1 C 0.1113(4) -0.5972(3) 0.6077(2) 1.000 2 i d Uani 0.0301(5)
C2 C 0.1060(5) -0.4259(3) 0.5554(2) 1.000 2 i d Uani 0.0403(6)
C3 C 0.0839(4) -0.3784(3) 0.4113(2) 1.000 2 i d Uani 0.0391(6)
C4 C -0.4643(3) 0.0092(2) 0.6192(2) 1.000 2 i d Uani 0.0189(4)
C5 C -0.3691(3) 0.0399(2) 0.3848(2) 1.000 2 i d Uani 0.0186(4)
C6 C -0.3364(3) 0.0503(2) 0.5030(2) 1.000 2 i d Uani 0.0210(4)
C7 C -0.4166(3) 0.0163(2) 0.7459(2) 1.000 2 i d Uani 0.0221(4)
C8 C -0.2186(3) 0.0756(2) 0.2624(2) 1.000 2 i d Uani 0.0194(4)
O1 O -0.4030(2) -0.1054(2) 0.8365(1) 1.000 2 i d Uani 0.0268(3)
O2 O -0.3924(3) 0.1409(2) 0.7507(1) 1.000 2 i d Uani 0.0378(4)
O3 O -0.1418(2) -0.0289(1) 0.1922(1) 1.000 2 i d Uani 0.0198(3)
O4 O -0.1767(3) 0.2009(2) 0.2395(1) 1.000 2 i d Uani 0.0370(4)
OW1 O 0.2802(2) -0.1699(2) 0.0439(1) 1.000 2 i d Uani 0.0243(3)
OW2 O 0.0985(2) 0.1803(2) 0.0159(1) 1.000 2 i d Uani 0.0233(3)
OW3 O -0.3726(3) 0.5171(2) 0.1520(2) 1.000 2 i d Uani 0.0537(5)
OW4 O 0.2520(3) -0.5591(2) 0.1279(2) 1.000 2 i d Uani 0.0521(5)
H1 H 0.2365(43) -0.6261(31) 0.7666(25) 1.000 2 i d Uiso 0.053(4)
H2 H -0.0022(43) -0.5766(31) 0.7995(25) 1.000 2 i d Uiso 0.053(4)
H3 H 0.1363(41) -0.7443(33) 0.7783(25) 1.000 2 i d Uiso 0.053(4)
H4 H 0.2444(41) -0.6659(30) 0.5672(24) 1.000 2 i d Uiso 0.051(3)
H5 H 0.2370(41) -0.4134(29) 0.5642(24) 1.000 2 i d Uiso 0.051(3)
H6 H -0.0197(41) -0.3524(30) 0.6082(25) 1.000 2 i d Uiso 0.051(3)
H7 H 0.2175(41) -0.4496(30) 0.3608(24) 1.000 2 i d Uiso 0.051(3)
H8 H 0.0801(40) -0.2720(31) 0.3802(24) 1.000 2 i d Uiso 0.051(3)
H9 H -0.2257(33) 0.0814(23) 0.5064(19) 1.000 2 i d Uiso 0.024(5)
H11 H 0.3742(48) -0.1559(35) -0.0191(29) 1.000 2 i d Uiso 0.069(4)
H12 H 0.3108(48) -0.1608(36) 0.1059(30) 1.000 2 i d Uiso 0.069(4)
H21 H 0.0020(47) 0.2099(34) 0.0855(29) 1.000 2 i d Uiso 0.069(4)
H22 H 0.2075(49) 0.1458(36) 0.0415(29) 1.000 2 i d Uiso 0.069(4)
H31 H -0.4869(49) 0.5345(38) 0.1506(32) 1.000 2 i d Uiso 0.069(4)
H32 H -0.3270(48) 0.4169(37) 0.1906(29) 1.000 2 i d Uiso 0.069(4)
H41 H 0.2693(49) -0.5391(36) 0.048(3) 1.000 2 i d Uiso 0.069(4)
H42 H 0.2842(48) -0.6607(37) 0.1508(29) 1.000 2 i d Uiso 0.069(4)

loop_
_atom_type_symbol
Ni
N
C
O
H

loop_
_geom_angle_atom_site_label_1
_geom_angle_atom_site_label_2
_geom_angle_atom_site_label_3
_geom_angle_site_symmetry_1
_geom_angle_site_symmetry_2
_geom_angle_site_symmetry_3
_geom_angle
_geom_angle_publ_flag
O3 Ni O3 2 . . 180.00 no
O3 Ni OW1 2 . 2 91.98(5) no
O3 Ni OW1 . . 2 88.02(5) no
O3 Ni OW1 2 . . 88.02(5) no
O3 Ni OW1 . . . 91.98(5) no
OW1 Ni OW1 2 . . 180.00 no
O3 Ni OW2 2 . . 87.52(5) no
O3 Ni OW2 . . . 92.48(5) no
OW1 Ni OW2 2 . . 88.47(6) no
OW1 Ni OW2 . . . 91.53(6) no
O3 Ni OW2 2 . 2 92.48(5) no
O3 Ni OW2 . . 2 87.52(5) no
OW1 Ni OW2 2 . 2 91.53(6) no
OW1 Ni OW2 . . 2 88.47(6) no
OW2 Ni OW2 . . 2 180.00 no
C1 N H1 . . . 112.6(17) no
C1 N H2 . . . 110.3(15) no
H1 N H2 . . . 105.4(22) no
C1 N H3 . . . 109.8(17) no
H1 N H3 . . . 109.2(23) no
H2 N H3 . . . 109.4(22) no
N C1 C3 . . 2_546 109.0(2) no
N C1 C2 . . . 110.1(2) no
C3 C1 C2 2_546 . . 111.4(2) no
N C1 H4 . . . 104.0(15) no
C3 C1 H4 2_546 . . 114.0(15) no
C2 C1 H4 . . . 108.0(15) no
C1 C2 C3 . . . 109.7(2) no
C1 C2 H5 . . . 110.4(15) no
C3 C2 H5 . . . 108.9(15) no
C1 C2 H6 . . . 109.5(14) no
C3 C2 H6 . . . 110.1(14) no
H5 C2 H6 . . . 108.2(20) no
C1 C3 C2 2_546 . . 110.8(2) no
C1 C3 H7 2_546 . . 109.5(14) no
C2 C3 H7 . . . 107.8(14) no
C1 C3 H8 2_546 . . 111.7(16) no
C2 C3 H8 . . . 108.8(15) no
H7 C3 H8 . . . 108.2(20) no
C6 C4 C5 . . 2_456 119.0(2) no
C6 C4 C7 . . . 119.0(2) no
C5 C4 C7 2_456 . . 122.0(2) no
C6 C5 C4 . . 2_456 119.9(2) no
C6 C5 C8 . . . 119.4(2) no
C4 C5 C8 2_456 . . 120.7(2) no
C5 C6 C4 . . . 121.1(2) no
C5 C6 H9 . . . 120.2(12) no
C4 C6 H9 . . . 118.6(12) no
O2 C7 O1 . . . 126.1(2) no
O2 C7 C4 . . . 116.6(2) no
O1 C7 C4 . . . 117.3(2) no
O4 C8 O3 . . . 125.5(2) no
O4 C8 C5 . . . 118.5(2) no
O3 C8 C5 . . . 116.0(2) no
C8 O3 Ni . . . 127.07(11) no
Ni OW1 H11 . . . 107.(2) no
Ni OW1 H12 . . . 112.0(22) no
H11 OW1 H12 . . . 107.5(28) no
Ni OW2 H21 . . . 97.4(19) no
Ni OW2 H22 . . . 111.5(22) no
H21 OW2 H22 . . . 104.2(27) no
H31 OW3 H32 . . . 105.4(31) no
H41 OW4 H42 . . . 106.0(28) no

loop_
_geom_bond_atom_site_label_1
_geom_bond_atom_site_label_2
_geom_bond_site_symmetry_1
_geom_bond_site_symmetry_2
_geom_bond_distance
_geom_bond_publ_flag
Ni O3 . 2 2.0582(12) no
Ni O3 . . 2.0582(12) no
Ni OW1 . 2 2.0596(14) no
Ni OW1 . . 2.0596(14) no
Ni OW2 . . 2.0811(13) no
Ni OW2 . 2 2.0811(13) no
N C1 . . 1.494(3) no
N H1 . . 0.91(3) no
N H2 . . 1.00(3) no
N H3 . . 0.88(3) no
C1 C3 . 2_546 1.518(3) no
C1 C2 . . 1.520(3) no
C1 H4 . . 0.98(3) no
C2 C3 . . 1.531(3) no
C2 H5 . . 0.98(3) no
C2 H6 . . 1.03(3) no
C3 C1 . 2_546 1.518(3) no
C3 H7 . . 1.04(3) no
C3 H8 . . 0.94(3) no
C4 C6 . . 1.394(3) no
C4 C5 . 2_456 1.399(3) no
C4 C7 . . 1.511(2) no
C5 C6 . . 1.388(3) no
C5 C4 . 2_456 1.399(3) no
C5 C8 . . 1.508(2) no
C6 H9 . . 0.92(2) no
C7 O2 . . 1.241(2) no
C7 O1 . . 1.267(2) no
C8 O4 . . 1.243(2) no
C8 O3 . . 1.269(2) no
OW1 H11 . . 0.84(3) no
OW1 H12 . . 0.79(3) no
OW2 H21 . . 0.90(3) no
OW2 H22 . . 0.79(3) no
OW3 H31 . . 0.75(3) no
OW3 H32 . . 0.88(3) no
OW4 H41 . . 0.82(3) no
OW4 H42 . . 0.86(3) no
